data_4339365
loop_
_publ_author_name
'Mora, Guilhem'
'van Zutphen, Steven'
'Klemps, Christian'
'Ricard, Louis'
'Jean, Yves'
'Le Floch, Pascal'

_publ_section_title
;
 Synthesis, X-ray, and electronic structures of a new nickel dibromide
 complex. Activity in the regioselective catalyzed dimerization of
 ethylene into 1-butene.
;
_journal_issue 24
_journal_name_full 'Inorganic chemistry'
_journal_page_first 10365
_journal_page_last 10371
_journal_paper_doi 10.1021/ic701529a
_journal_volume 46
_journal_year 2007
_chemical_formula_sum 'C27 H28 Br2 Ni O P2'
_chemical_formula_weight 648.96
_chemical_name_systematic
; 
 ? 
;
_space_group_IT_number 14
_symmetry_cell_setting monoclinic
_symmetry_space_group_name_Hall '-P 2ybc'
_symmetry_space_group_name_H-M 'P 1 21/c 1'
_atom_sites_solution_hydrogens geom
_atom_sites_solution_primary direct
_atom_sites_solution_secondary difmap
_audit_creation_method SHELXL-97
_cell_angle_alpha 90.00
_cell_angle_beta 92.8900(10)
_cell_angle_gamma 90.00
_cell_formula_units_Z 4
_cell_length_a 10.5190(10)
_cell_length_b 18.0280(10)
_cell_length_c 13.7460(10)
_cell_measurement_reflns_used 7342
_cell_measurement_temperature 150.0(1)
_cell_measurement_theta_max 30.034
_cell_measurement_theta_min 0.998
_cell_volume 2603.4(3)
_computing_structure_refinement 'SHELXL-97 (Sheldrick, 1997)'
_computing_structure_solution 'SHELXS-97 (Sheldrick, 1990)'
_diffrn_ambient_temperature 150.0(1)
_diffrn_measured_fraction_theta_full 0.996
_diffrn_measured_fraction_theta_max 0.996
_diffrn_measurement_device_type KappaCCD
_diffrn_measurement_method 'phi and omega scans'
_diffrn_radiation_monochromator graphite
_diffrn_radiation_source 'fine-focus sealed tube'
_diffrn_radiation_type MoK\a
_diffrn_radiation_wavelength 0.71069
_diffrn_reflns_av_R_equivalents 0.0288
_diffrn_reflns_av_sigmaI/netI 0.0432
_diffrn_reflns_limit_h_max 11
_diffrn_reflns_limit_h_min -14
_diffrn_reflns_limit_k_max 25
_diffrn_reflns_limit_k_min -23
_diffrn_reflns_limit_l_max 19
_diffrn_reflns_limit_l_min -18
_diffrn_reflns_number 24900
_diffrn_reflns_theta_full 30.03
_diffrn_reflns_theta_max 30.03
_diffrn_reflns_theta_min 2.74
_exptl_absorpt_coefficient_mu 3.956
_exptl_absorpt_correction_T_max 0.6931
_exptl_absorpt_correction_T_min 0.4261
_exptl_absorpt_correction_type multi-scan
_exptl_crystal_colour 'Dark Red'
_exptl_crystal_density_diffrn 1.656
_exptl_crystal_density_method 'not measured'
_exptl_crystal_description Block
_exptl_crystal_F_000 1304
_exptl_crystal_size_max 0.26
_exptl_crystal_size_mid 0.16
_exptl_crystal_size_min 0.10
_refine_diff_density_max 0.415
_refine_diff_density_min -0.475
_refine_diff_density_rms 0.080
_refine_ls_extinction_method none
_refine_ls_goodness_of_fit_ref 0.996
_refine_ls_hydrogen_treatment mixed
_refine_ls_matrix_type full
_refine_ls_number_parameters 304
_refine_ls_number_reflns 7590
_refine_ls_number_restraints 0
_refine_ls_restrained_S_all 0.996
_refine_ls_R_factor_all 0.0488
_refine_ls_R_factor_gt 0.0287
_refine_ls_shift/su_max 0.001
_refine_ls_shift/su_mean 0.000
_refine_ls_structure_factor_coef Fsqd
_refine_ls_weighting_details 'calc w=1/[\s^2^(Fo^2^)+(0.0301P)^2^+0.0000P] where P=(Fo^2^+2Fc^2^)/3'
_refine_ls_weighting_scheme calc
_refine_ls_wR_factor_gt 0.0635
_refine_ls_wR_factor_ref 0.0689
_reflns_number_gt 5621
_reflns_number_total 7590
_reflns_threshold_expression >2sigma(I)
_cod_data_source_file ic701529a-file003.cif
_cod_data_source_block gm233
_cod_depositor_comments
;
The following automatic conversions were performed:

'_symmetry_cell_setting' value 'Monoclinic' changed to 'monoclinic'
according to
/usr/data/users/saulius/automatic-downloads/retrospective/ACS/lib/dictionaries/cif_core.dic
dictionary named 'cif_core.dic' version 2.4.2 from 2011-04-26.

Automatic conversion script
Id: cif_fix_values 2281 2013-09-26 08:29:07Z andrius 
;
_cod_original_sg_symbol_H-M 'P21/c     '
_cod_database_code 4339365

loop_
_symmetry_equiv_pos_as_xyz
'x, y, z'
'-x, y+1/2, -z+1/2'
'-x, -y, -z'
'x, -y-1/2, z-1/2'

loop_
_atom_site_label
_atom_site_type_symbol
_atom_site_fract_x
_atom_site_fract_y
_atom_site_fract_z
_atom_site_U_iso_or_equiv
_atom_site_adp_type
_atom_site_occupancy
_atom_site_symmetry_multiplicity
_atom_site_calc_flag
_atom_site_refinement_flags
Ni1 Ni -0.02564(2) 0.077925(14) 0.288714(14) 0.01760(6) Uani 1 1 d .
Br1 Br 0.121787(17) 0.083983(11) 0.418122(12) 0.02277(6) Uani 1 1 d .
Br2 Br -0.169049(17) 0.085012(12) 0.154554(12) 0.02376(6) Uani 1 1 d .
P1 P 0.11128(4) 0.02552(3) 0.19515(3) 0.01860(11) Uani 1 1 d .
P2 P -0.18921(4) 0.08812(3) 0.38184(3) 0.01881(11) Uani 1 1 d .
O1 O -0.08163(11) -0.05430(7) 0.31248(8) 0.0183(3) Uani 1 1 d .
C1 C 0.28041(16) 0.02324(11) 0.22180(12) 0.0226(4) Uani 1 1 d .
H1 H 0.3205 0.0055 0.2808 0.027 Uiso 1 1 calc R
C2 C 0.34163(16) 0.05031(12) 0.14615(13) 0.0231(4) Uani 1 1 d .
C3 C 0.25612(18) 0.07065(11) 0.06108(13) 0.0224(4) Uani 1 1 d .
C4 C 0.13289(17) 0.05765(11) 0.07398(12) 0.0205(4) Uani 1 1 d .
H4 H 0.0662 0.0645 0.0256 0.025 Uiso 1 1 calc R
C5 C 0.30674(19) 0.10333(13) -0.02970(14) 0.0332(5) Uani 1 1 d .
H5A H 0.2361 0.1126 -0.0773 0.050 Uiso 1 1 calc R
H5B H 0.3668 0.0685 -0.0573 0.050 Uiso 1 1 calc R
H5C H 0.3504 0.1501 -0.0137 0.050 Uiso 1 1 calc R
C6 C 0.48225(18) 0.06244(14) 0.14574(15) 0.0379(6) Uani 1 1 d .
H6A H 0.5233 0.0407 0.2046 0.057 Uiso 1 1 calc R
H6B H 0.5000 0.1158 0.1443 0.057 Uiso 1 1 calc R
H6C H 0.5155 0.0389 0.0880 0.057 Uiso 1 1 calc R
C7 C 0.05823(16) -0.07066(10) 0.18388(12) 0.0183(4) Uani 1 1 d .
C8 C 0.10853(17) -0.11689(12) 0.11395(12) 0.0220(4) Uani 1 1 d .
H8 H 0.1749 -0.0992 0.0757 0.026 Uiso 1 1 calc R
C9 C 0.06273(17) -0.18800(12) 0.09990(13) 0.0250(4) Uani 1 1 d .
H9 H 0.0970 -0.2187 0.0516 0.030 Uiso 1 1 calc R
C10 C -0.03331(17) -0.21486(11) 0.15618(13) 0.0245(4) Uani 1 1 d .
H10 H -0.0648 -0.2637 0.1452 0.029 Uiso 1 1 calc R
C11 C -0.08429(16) -0.17143(11) 0.22848(12) 0.0201(4) Uani 1 1 d .
C12 C -0.03637(16) -0.10014(11) 0.24062(12) 0.0185(4) Uani 1 1 d .
C13 C -0.18464(17) -0.19912(11) 0.29594(12) 0.0216(4) Uani 1 1 d .
C14 C -0.26428(17) -0.13328(11) 0.32639(12) 0.0202(4) Uani 1 1 d .
C15 C -0.39025(18) -0.13838(12) 0.35155(13) 0.0262(4) Uani 1 1 d .
H15 H -0.4328 -0.1847 0.3449 0.031 Uiso 1 1 calc R
C16 C -0.45578(19) -0.07776(12) 0.38607(14) 0.0283(5) Uani 1 1 d .
H16 H -0.5419 -0.0830 0.4028 0.034 Uiso 1 1 calc R
C17 C -0.39581(17) -0.00991(12) 0.39614(12) 0.0240(4) Uani 1 1 d .
H17 H -0.4405 0.0313 0.4208 0.029 Uiso 1 1 calc R
C18 C -0.26969(16) -0.00137(11) 0.37030(11) 0.0186(4) Uani 1 1 d .
C19 C -0.20709(16) -0.06349(11) 0.33597(11) 0.0182(4) Uani 1 1 d .
C20 C -0.26815(19) -0.26016(12) 0.24750(14) 0.0317(5) Uani 1 1 d .
H20A H -0.3289 -0.2782 0.2938 0.047 Uiso 1 1 calc R
H20B H -0.2141 -0.3013 0.2279 0.047 Uiso 1 1 calc R
H20C H -0.3147 -0.2399 0.1899 0.047 Uiso 1 1 calc R
C21 C -0.11539(19) -0.23244(12) 0.38772(13) 0.0295(5) Uani 1 1 d .
H21A H -0.0602 -0.1947 0.4190 0.044 Uiso 1 1 calc R
H21B H -0.0638 -0.2749 0.3690 0.044 Uiso 1 1 calc R
H21C H -0.1783 -0.2489 0.4333 0.044 Uiso 1 1 calc R
C22 C -0.30708(17) 0.15909(11) 0.36239(13) 0.0238(4) Uani 1 1 d .
H22 H -0.3517 0.1688 0.3019 0.029 Uiso 1 1 calc R
C23 C -0.32350(16) 0.19661(11) 0.44534(13) 0.0231(4) Uani 1 1 d .
C24 C -0.24700(17) 0.16640(11) 0.53089(12) 0.0221(4) Uani 1 1 d .
C25 C -0.17431(17) 0.10849(11) 0.50985(12) 0.0204(4) Uani 1 1 d .
H25 H -0.1220 0.0818 0.5561 0.024 Uiso 1 1 calc R
C26 C -0.25166(18) 0.20193(12) 0.62996(13) 0.0287(5) Uani 1 1 d .
H26A H -0.2004 0.1728 0.6776 0.043 Uiso 1 1 calc R
H26B H -0.3400 0.2037 0.6493 0.043 Uiso 1 1 calc R
H26C H -0.2176 0.2525 0.6274 0.043 Uiso 1 1 calc R
C27 C -0.4067(2) 0.26310(13) 0.45446(15) 0.0350(5) Uani 1 1 d .
H27A H -0.4374 0.2795 0.3895 0.052 Uiso 1 1 calc R
H27B H -0.3578 0.3031 0.4869 0.052 Uiso 1 1 calc R
H27C H -0.4794 0.2503 0.4930 0.052 Uiso 1 1 calc R

loop_
_atom_site_aniso_label
_atom_site_aniso_U_11
_atom_site_aniso_U_22
_atom_site_aniso_U_33
_atom_site_aniso_U_23
_atom_site_aniso_U_13
_atom_site_aniso_U_12
Ni1 0.01839(12) 0.01614(14) 0.01826(12) -0.00036(9) 0.00076(9) -0.00015(9)
Br1 0.02518(10) 0.02271(12) 0.02002(9) -0.00016(7) -0.00290(7) 0.00012(8)
Br2 0.02119(10) 0.02896(13) 0.02090(9) 0.00080(8) -0.00117(7) 0.00211(8)
P1 0.0178(2) 0.0186(3) 0.0193(2) -0.00009(19) 0.00010(17) -0.0006(2)
P2 0.0208(2) 0.0157(3) 0.0200(2) -0.00110(19) 0.00130(18) 0.0013(2)
O1 0.0184(6) 0.0159(7) 0.0208(6) -0.0044(5) 0.0027(5) -0.0009(5)
C1 0.0194(9) 0.0250(12) 0.0232(9) -0.0019(8) -0.0019(7) 0.0017(8)
C2 0.0184(9) 0.0240(12) 0.0270(9) -0.0037(8) 0.0006(7) 0.0007(8)
C3 0.0241(10) 0.0180(11) 0.0254(9) -0.0040(8) 0.0042(8) 0.0002(8)
C4 0.0229(9) 0.0176(11) 0.0208(9) 0.0007(8) -0.0028(7) -0.0008(8)
C5 0.0296(11) 0.0399(15) 0.0306(10) 0.0073(10) 0.0065(9) -0.0021(10)
C6 0.0208(10) 0.0544(17) 0.0384(12) 0.0001(11) 0.0002(9) -0.0030(10)
C7 0.0192(9) 0.0179(11) 0.0178(8) 0.0007(7) -0.0007(7) 0.0009(7)
C8 0.0211(9) 0.0235(12) 0.0214(9) 0.0001(8) 0.0016(7) 0.0022(8)
C9 0.0277(10) 0.0226(12) 0.0248(9) -0.0047(8) 0.0032(8) 0.0067(9)
C10 0.0292(10) 0.0157(11) 0.0283(9) -0.0033(8) -0.0024(8) 0.0010(8)
C11 0.0207(9) 0.0169(11) 0.0223(9) -0.0009(8) -0.0018(7) 0.0003(8)
C12 0.0195(9) 0.0177(10) 0.0180(8) -0.0002(7) -0.0010(7) 0.0016(7)
C13 0.0234(9) 0.0149(10) 0.0264(9) -0.0008(8) 0.0006(7) -0.0021(8)
C14 0.0249(9) 0.0156(11) 0.0200(8) 0.0011(7) -0.0008(7) -0.0015(8)
C15 0.0272(10) 0.0206(12) 0.0310(10) -0.0029(9) 0.0030(8) -0.0068(9)
C16 0.0228(10) 0.0283(13) 0.0343(11) -0.0003(9) 0.0069(8) -0.0028(9)
C17 0.0236(10) 0.0244(12) 0.0245(9) -0.0023(8) 0.0054(7) 0.0011(8)
C18 0.0222(9) 0.0158(10) 0.0179(8) 0.0013(7) 0.0012(7) -0.0007(8)
C19 0.0182(9) 0.0208(11) 0.0157(8) 0.0011(7) 0.0003(7) -0.0007(8)
C20 0.0325(11) 0.0233(13) 0.0394(11) -0.0062(9) 0.0043(9) -0.0064(9)
C21 0.0364(11) 0.0219(12) 0.0301(10) 0.0054(9) 0.0017(9) 0.0015(9)
C22 0.0227(9) 0.0195(11) 0.0292(9) 0.0016(8) 0.0006(8) 0.0027(8)
C23 0.0198(9) 0.0187(11) 0.0309(10) -0.0009(8) 0.0037(8) 0.0006(8)
C24 0.0217(9) 0.0187(11) 0.0261(9) -0.0026(8) 0.0043(7) -0.0059(8)
C25 0.0215(9) 0.0184(11) 0.0212(8) -0.0010(8) 0.0005(7) -0.0028(8)
C26 0.0273(10) 0.0274(13) 0.0315(10) -0.0086(9) 0.0045(8) -0.0019(9)
C27 0.0336(12) 0.0287(14) 0.0430(12) -0.0017(10) 0.0046(9) 0.0118(10)

loop_
_atom_type_symbol
_atom_type_description
_atom_type_scat_dispersion_real
_atom_type_scat_dispersion_imag
_atom_type_scat_source
C C 0.0033 0.0016 'International Tables Vol C Tables 4.2.6.8 and 6.1.1.4'
H H 0.0000 0.0000 'International Tables Vol C Tables 4.2.6.8 and 6.1.1.4'
O O 0.0106 0.0060 'International Tables Vol C Tables 4.2.6.8 and 6.1.1.4'
P P 0.1023 0.0942 'International Tables Vol C Tables 4.2.6.8 and 6.1.1.4'
Br Br -0.2901 2.4595 'International Tables Vol C Tables 4.2.6.8 and 6.1.1.4'
Ni Ni 0.3393 1.1124 'International Tables Vol C Tables 4.2.6.8 and 6.1.1.4'

loop_
_geom_angle_atom_site_label_1
_geom_angle_atom_site_label_2
_geom_angle_atom_site_label_3
_geom_angle
P1 Ni1 P2 158.74(2)
P1 Ni1 Br1 92.113(15)
P2 Ni1 Br1 93.581(15)
P1 Ni1 Br2 88.714(15)
P2 Ni1 Br2 87.810(15)
Br1 Ni1 Br2 173.837(14)
C4 P1 C1 91.50(8)
C4 P1 C7 106.33(8)
C1 P1 C7 106.89(9)
C4 P1 Ni1 121.65(6)
C1 P1 Ni1 124.23(6)
C7 P1 Ni1 104.60(6)
C22 P2 C25 91.47(9)
C22 P2 C18 107.68(9)
C25 P2 C18 106.44(8)
C22 P2 Ni1 121.83(6)
C25 P2 Ni1 123.63(6)
C18 P2 Ni1 104.37(6)
C19 O1 C12 117.35(13)
C2 C1 P1 110.00(13)
C1 C2 C3 113.87(16)
C1 C2 C6 124.70(17)
C3 C2 C6 121.38(17)
C4 C3 C2 113.88(16)
C4 C3 C5 124.43(17)
C2 C3 C5 121.69(17)
C3 C4 P1 110.46(13)
C8 C7 C12 117.50(17)
C8 C7 P1 120.03(15)
C12 C7 P1 122.42(14)
C9 C8 C7 120.61(18)
C8 C9 C10 120.28(18)
C9 C10 C11 121.18(18)
C12 C11 C10 117.11(17)
C12 C11 C13 119.26(16)
C10 C11 C13 123.59(17)
C11 C12 O1 120.04(16)
C11 C12 C7 123.29(17)
O1 C12 C7 116.67(16)
C14 C13 C11 108.63(16)
C14 C13 C20 111.49(15)
C11 C13 C20 111.65(15)
C14 C13 C21 108.75(14)
C11 C13 C21 108.15(15)
C20 C13 C21 108.08(16)
C15 C14 C19 116.58(18)
C15 C14 C13 124.15(17)
C19 C14 C13 119.15(16)
C16 C15 C14 121.95(19)
C17 C16 C15 119.98(19)
C16 C17 C18 120.43(19)
C19 C18 C17 117.90(17)
C19 C18 P2 120.99(14)
C17 C18 P2 121.11(15)
O1 C19 C18 117.08(16)
O1 C19 C14 119.77(17)
C18 C19 C14 123.15(17)
C23 C22 P2 110.50(13)
C22 C23 C27 125.18(17)
C22 C23 C24 113.40(17)
C27 C23 C24 121.41(16)
C25 C24 C23 113.98(16)
C25 C24 C26 124.96(16)
C23 C24 C26 121.03(17)
C24 C25 P2 110.46(13)

loop_
_geom_bond_atom_site_label_1
_geom_bond_atom_site_label_2
_geom_bond_distance
Ni1 P1 2.1926(5)
Ni1 P2 2.2035(5)
Ni1 Br1 2.3028(3)
Ni1 Br2 2.3265(3)
P1 C4 1.7888(18)
P1 C1 1.7988(17)
P1 C7 1.8257(19)
P2 C22 1.7923(19)
P2 C25 1.7966(17)
P2 C18 1.8251(19)
O1 C19 1.384(2)
O1 C12 1.390(2)
C1 C2 1.342(3)
C2 C3 1.485(2)
C2 C6 1.496(2)
C3 C4 1.338(2)
C3 C5 1.502(3)
C7 C8 1.396(3)
C7 C12 1.400(3)
C8 C9 1.380(3)
C9 C10 1.390(3)
C10 C11 1.394(3)
C11 C12 1.388(3)
C11 C13 1.524(2)
C13 C14 1.524(3)
C13 C20 1.539(3)
C13 C21 1.546(2)
C14 C15 1.389(3)
C14 C19 1.398(3)
C15 C16 1.388(3)
C16 C17 1.380(3)
C17 C18 1.399(2)
C18 C19 1.393(2)
C22 C23 1.344(3)
C23 C27 1.493(3)
C23 C24 1.494(2)
C24 C25 1.334(3)
C24 C26 1.508(2)
